data_4348875
loop_
_publ_author_name
'Yue, Cheng-Yang'
'Lei, Xiao-Wu'
'Han, Yong-Fang'
'Lu, Xin-Xiu'
'Tian, Ya-Wei'
'Xu, Jing'
'Liu, Xiao-Fan'
'Xu, Xin'

_publ_section_title
;
 Transition-Metal-Complex Cationic Dyes Photosensitive to Two Types of 2D
 Layered Silver Bromides with Visible-Light-Driven Photocatalytic
 Properties.
;
_journal_issue 23
_journal_name_full 'Inorganic chemistry'
_journal_page_first 12193
_journal_page_last 12203
_journal_paper_doi 10.1021/acs.inorgchem.6b01770
_journal_volume 55
_journal_year 2016
_chemical_formula_moiety C60N12H48Ni2Ag13Br17
_chemical_formula_sum 'C60 H48 Ag13 Br17 N12 Ni2'
_chemical_formula_weight 3815.30
_space_group_IT_number 54
_space_group_name_Hall '-P 2a 2ac'
_space_group_name_H-M_alt 'P c c a'
_symmetry_cell_setting orthorhombic
_symmetry_space_group_name_H-M 'P c c a'
_atom_sites_solution_hydrogens geom
_atom_sites_solution_primary direct
_atom_sites_solution_secondary difmap
_audit_creation_method SHELXL-97
_cell_angle_alpha 90.00
_cell_angle_beta 90.00
_cell_angle_gamma 90.00
_cell_formula_units_Z 4
_cell_length_a 13.5580(10)
_cell_length_b 22.2467(17)
_cell_length_c 28.650(2)
_cell_measurement_reflns_used 9917
_cell_measurement_temperature 293(2)
_cell_measurement_theta_max 26.52
_cell_measurement_theta_min 2.32
_cell_volume 8641.4(11)
_computing_cell_refinement 'APEX2 Software Suite (Bruker,2005)'
_computing_data_collection 'APEX2 Software Suite (Bruker,2005)'
_computing_data_reduction 'APEX2 Software Suite (Bruker,2005)'
_computing_structure_refinement 'SHELXL-97 (Sheldrick, 2008)'
_computing_structure_solution 'SHELXS-97 (Sheldrick, 2008)'
_diffrn_ambient_temperature 296(2)
_diffrn_measured_fraction_theta_full 0.996
_diffrn_measured_fraction_theta_max 0.996
_diffrn_measurement_device_type 'Bruker SMART CCD area detector'
_diffrn_measurement_method 'phi and omega scans'
_diffrn_radiation_monochromator graphite
_diffrn_radiation_source 'fine-focus sealed tube'
_diffrn_radiation_type MoK\a
_diffrn_radiation_wavelength 0.71073
_diffrn_reflns_av_R_equivalents 0.0901
_diffrn_reflns_av_sigmaI/netI 0.0537
_diffrn_reflns_limit_h_max 17
_diffrn_reflns_limit_h_min -17
_diffrn_reflns_limit_k_max 28
_diffrn_reflns_limit_k_min -28
_diffrn_reflns_limit_l_max 37
_diffrn_reflns_limit_l_min -37
_diffrn_reflns_number 96524
_diffrn_reflns_theta_full 27.53
_diffrn_reflns_theta_max 27.53
_diffrn_reflns_theta_min 1.69
_exptl_absorpt_coefficient_mu 11.201
_exptl_absorpt_correction_T_max 0.4677
_exptl_absorpt_correction_T_min 0.4005
_exptl_absorpt_correction_type multi-scan
_exptl_absorpt_process_details 'SADABS; Bruker, 2000'
_exptl_crystal_colour pink
_exptl_crystal_density_diffrn 2.933
_exptl_crystal_density_method 'not measured'
_exptl_crystal_description block
_exptl_crystal_F_000 7016
_exptl_crystal_size_max 0.10
_exptl_crystal_size_mid 0.08
_exptl_crystal_size_min 0.08
_refine_diff_density_max 1.617
_refine_diff_density_min -2.100
_refine_diff_density_rms 0.197
_refine_ls_extinction_coef 0
_refine_ls_extinction_method SHELXL
_refine_ls_goodness_of_fit_ref 1.018
_refine_ls_hydrogen_treatment constr
_refine_ls_matrix_type full
_refine_ls_number_parameters 471
_refine_ls_number_reflns 9931
_refine_ls_number_restraints 0
_refine_ls_restrained_S_all 1.018
_refine_ls_R_factor_all 0.1294
_refine_ls_R_factor_gt 0.0629
_refine_ls_shift/su_max 0.001
_refine_ls_shift/su_mean 0.000
_refine_ls_structure_factor_coef Fsqd
_refine_ls_weighting_details 'calc w=1/[\s^2^(Fo^2^)+(0.0577P)^2^+73.8898P] where P=(Fo^2^+2Fc^2^)/3'
_refine_ls_weighting_scheme calc
_refine_ls_wR_factor_gt 0.1341
_refine_ls_wR_factor_ref 0.1619
_reflns_number_gt 5411
_reflns_number_total 9931
_reflns_threshold_expression >2sigma(I)
_cod_data_source_file ic6b01770_si_006.cif
_cod_data_source_block C60N12H48Ni2Ag13Br17
_cod_original_cell_volume 8641.5(11)
_cod_original_sg_symbol_H-M Pcca
_cod_database_code 4348875

loop_
_symmetry_equiv_pos_as_xyz
'x, y, z'
'-x+1/2, -y, z'
'-x, y, -z+1/2'
'x+1/2, -y, -z+1/2'
'-x, -y, -z'
'x-1/2, y, -z'
'x, -y, z-1/2'
'-x-1/2, y, z-1/2'

loop_
_atom_site_label
_atom_site_type_symbol
_atom_site_fract_x
_atom_site_fract_y
_atom_site_fract_z
_atom_site_U_iso_or_equiv
_atom_site_adp_type
_atom_site_occupancy
_atom_site_symmetry_multiplicity
_atom_site_calc_flag
_atom_site_refinement_flags
Ag1 Ag 0.91009(9) 0.37547(5) 0.00927(4) 0.0845(3) Uani 1 1 d .
Ag2 Ag 1.02615(8) 0.07099(5) -0.02422(4) 0.0838(4) Uani 1 1 d .
Ag3 Ag 1.2500 0.0000 0.00408(5) 0.0876(5) Uani 1 2 d S
Ag4 Ag 1.19565(10) 0.30608(6) 0.00800(5) 0.0996(4) Uani 1 1 d .
Ag5 Ag 0.99111(9) 0.23865(6) -0.00031(4) 0.0909(4) Uani 1 1 d .
Ag6 Ag 0.88576(10) 0.54291(7) -0.00550(4) 0.1087(5) Uani 1 1 d .
Ag7 Ag 0.75600(14) 0.16615(8) -0.00714(6) 0.1450(7) Uani 1 1 d .
Ni1 Ni 1.5000 -0.08933(6) -0.2500 0.0267(3) Uani 1 2 d S
Br8 Br 0.94006(8) 0.47119(5) 0.06175(3) 0.0519(3) Uani 1 1 d .
Br7 Br 0.91924(9) 0.15960(5) -0.05857(4) 0.0528(3) Uani 1 1 d .
Br6 Br 1.04905(8) 0.34198(5) -0.05244(4) 0.0533(3) Uani 1 1 d .
Br5 Br 1.21457(8) 0.09306(5) -0.05835(4) 0.0493(3) Uani 1 1 d .
Ni2 Ni 1.0000 0.40907(6) -0.2500 0.0270(3) Uani 1 2 d S
Br4 Br 0.75824(9) 0.40759(5) -0.05061(4) 0.0616(3) Uani 1 1 d .
Br3 Br 1.08742(8) 0.02452(5) 0.05708(3) 0.0500(3) Uani 1 1 d .
Br2 Br 0.83749(9) 0.27684(6) 0.05433(4) 0.0652(3) Uani 1 1 d .
Br1 Br 1.12839(10) 0.21975(7) 0.06360(4) 0.0750(4) Uani 1 1 d .
Br9 Br 0.0000 0.25051(6) 0.2500 0.0539(4) Uani 1 2 d S
N2 N 1.4189(5) -0.1521(3) -0.2119(2) 0.0271(15) Uani 1 1 d .
N4 N 0.9150(5) 0.3472(3) -0.2131(2) 0.0295(16) Uani 1 1 d .
N6 N 1.1253(5) 0.4022(3) -0.2074(2) 0.0311(16) Uani 1 1 d .
N1 N 1.6276(5) -0.0964(3) -0.2096(2) 0.0303(16) Uani 1 1 d .
N3 N 1.4471(5) -0.0164(3) -0.2114(2) 0.0302(16) Uani 1 1 d .
C1 C 1.6982(6) -0.1322(4) -0.2270(3) 0.0285(18) Uani 1 1 d .
C6 C 1.3259(6) -0.1620(4) -0.2283(3) 0.0279(18) Uani 1 1 d .
C26 C 1.1980(6) 0.3666(4) -0.2245(3) 0.0302(19) Uani 1 1 d .
N5 N 0.9433(5) 0.4814(3) -0.2129(2) 0.0325(17) Uani 1 1 d .
C16 C 0.8239(6) 0.3379(4) -0.2306(3) 0.0286(18) Uani 1 1 d .
C21 C 0.9723(6) 0.5362(4) -0.2282(3) 0.0305(19) Uani 1 1 d .
C29 C 1.2248(8) 0.4210(5) -0.1396(3) 0.047(3) Uani 1 1 d .
H29 H 1.2319 0.4396 -0.1107 0.057 Uiso 1 1 calc .
C11 C 1.4730(6) 0.0380(4) -0.2275(3) 0.0295(19) Uani 1 1 d .
C30 C 1.1388(7) 0.4285(4) -0.1655(3) 0.039(2) Uani 1 1 d .
H30 H 1.0889 0.4526 -0.1534 0.047 Uiso 1 1 calc .
C4 C 1.7308(7) -0.0778(4) -0.1433(3) 0.042(2) Uani 1 1 d .
H4 H 1.7401 -0.0589 -0.1146 0.051 Uiso 1 1 calc .
C8 C 1.2886(8) -0.2207(5) -0.1606(4) 0.048(3) Uani 1 1 d .
H8 H 1.2447 -0.2440 -0.1434 0.058 Uiso 1 1 calc .
C5 C 1.6447(7) -0.0699(4) -0.1684(3) 0.039(2) Uani 1 1 d .
H5 H 1.5963 -0.0448 -0.1562 0.046 Uiso 1 1 calc .
C28 C 1.2992(7) 0.3856(5) -0.1575(4) 0.047(3) Uani 1 1 d .
H28 H 1.3575 0.3802 -0.1409 0.057 Uiso 1 1 calc .
C13 C 1.4061(8) 0.0861(5) -0.1599(4) 0.049(3) Uani 1 1 d .
H13 H 1.3929 0.1205 -0.1425 0.059 Uiso 1 1 calc .
C27 C 1.2864(6) 0.3582(4) -0.2004(3) 0.036(2) Uani 1 1 d .
H27 H 1.3362 0.3345 -0.2130 0.043 Uiso 1 1 calc .
C14 C 1.3779(7) 0.0300(5) -0.1437(3) 0.047(3) Uani 1 1 d .
H14 H 1.3459 0.0260 -0.1151 0.057 Uiso 1 1 calc .
C15 C 1.3981(7) -0.0201(4) -0.1707(3) 0.040(2) Uani 1 1 d .
H15 H 1.3771 -0.0575 -0.1603 0.047 Uiso 1 1 calc .
C9 C 1.3821(9) -0.2106(4) -0.1444(3) 0.049(3) Uani 1 1 d .
H9 H 1.4025 -0.2258 -0.1158 0.059 Uiso 1 1 calc .
C10 C 1.4451(7) -0.1771(4) -0.1717(3) 0.037(2) Uani 1 1 d .
H10 H 1.5095 -0.1717 -0.1614 0.044 Uiso 1 1 calc .
C3 C 1.8017(7) -0.1143(5) -0.1618(3) 0.043(2) Uani 1 1 d .
H3 H 1.8603 -0.1206 -0.1457 0.051 Uiso 1 1 calc .
C18 C 0.7812(8) 0.2806(4) -0.1630(3) 0.044(2) Uani 1 1 d .
H18 H 0.7354 0.2586 -0.1459 0.053 Uiso 1 1 calc .
C12 C 1.4542(7) 0.0903(4) -0.2024(3) 0.041(2) Uani 1 1 d .
H12 H 1.4737 0.1275 -0.2140 0.050 Uiso 1 1 calc .
C7 C 1.2600(7) -0.1958(4) -0.2029(3) 0.041(2) Uani 1 1 d .
H7 H 1.1964 -0.2020 -0.2140 0.049 Uiso 1 1 calc .
C17 C 0.7560(7) 0.3037(4) -0.2059(3) 0.043(2) Uani 1 1 d .
H17 H 0.6937 0.2965 -0.2182 0.051 Uiso 1 1 calc .
C23 C 0.8991(8) 0.5832(4) -0.1619(4) 0.050(3) Uani 1 1 d .
H23 H 0.8841 0.6175 -0.1447 0.061 Uiso 1 1 calc .
C24 C 0.8696(7) 0.5280(5) -0.1462(3) 0.045(2) Uani 1 1 d .
H24 H 0.8357 0.5241 -0.1182 0.054 Uiso 1 1 calc .
C25 C 0.8909(7) 0.4791(4) -0.1727(3) 0.043(2) Uani 1 1 d .
H25 H 0.8682 0.4419 -0.1627 0.052 Uiso 1 1 calc .
C2 C 1.7874(7) -0.1417(4) -0.2040(3) 0.040(2) Uani 1 1 d .
H2 H 1.8359 -0.1660 -0.2171 0.048 Uiso 1 1 calc .
C22 C 0.9512(8) 0.5881(4) -0.2032(3) 0.043(2) Uani 1 1 d .
H22 H 0.9718 0.6255 -0.2140 0.051 Uiso 1 1 calc .
C20 C 0.9388(7) 0.3234(4) -0.1719(3) 0.039(2) Uani 1 1 d .
H20 H 1.0021 0.3297 -0.1604 0.047 Uiso 1 1 calc .
C19 C 0.8743(8) 0.2901(4) -0.1457(3) 0.044(2) Uani 1 1 d .
H19 H 0.8930 0.2744 -0.1169 0.053 Uiso 1 1 calc .

loop_
_atom_site_aniso_label
_atom_site_aniso_U_11
_atom_site_aniso_U_22
_atom_site_aniso_U_33
_atom_site_aniso_U_23
_atom_site_aniso_U_13
_atom_site_aniso_U_12
Ag1 0.0936(8) 0.0807(7) 0.0794(7) -0.0130(6) 0.0006(6) 0.0073(6)
Ag2 0.0727(7) 0.0888(8) 0.0900(8) 0.0308(6) -0.0216(6) -0.0032(6)
Ag3 0.1080(13) 0.0955(11) 0.0594(9) 0.000 0.000 0.0415(10)
Ag4 0.0968(9) 0.1015(9) 0.1006(9) -0.0046(7) -0.0101(7) -0.0097(7)
Ag5 0.0829(8) 0.1183(9) 0.0715(7) -0.0190(7) -0.0134(6) -0.0054(7)
Ag6 0.0980(9) 0.1472(12) 0.0809(8) 0.0400(8) 0.0094(7) 0.0504(9)
Ag7 0.1528(14) 0.1580(13) 0.1240(12) 0.0824(11) 0.0624(11) 0.0397(12)
Ni1 0.0268(8) 0.0276(8) 0.0257(8) 0.000 0.0014(6) 0.000
Br8 0.0599(7) 0.0616(7) 0.0343(5) 0.0001(5) 0.0054(5) 0.0016(5)
Br7 0.0662(7) 0.0495(6) 0.0428(6) 0.0017(5) 0.0012(5) 0.0050(5)
Br6 0.0580(7) 0.0594(7) 0.0425(6) -0.0025(5) -0.0001(5) 0.0017(5)
Br5 0.0614(7) 0.0470(6) 0.0393(5) -0.0052(5) 0.0084(5) 0.0038(5)
Ni2 0.0268(8) 0.0292(8) 0.0250(8) 0.000 0.0009(6) 0.000
Br4 0.0612(7) 0.0711(8) 0.0526(7) 0.0208(6) -0.0009(6) 0.0195(6)
Br3 0.0538(6) 0.0616(7) 0.0345(5) 0.0023(5) -0.0083(5) -0.0042(5)
Br2 0.0683(8) 0.0770(8) 0.0501(7) 0.0132(6) 0.0153(6) 0.0041(6)
Br1 0.0735(9) 0.0970(10) 0.0547(7) 0.0075(7) -0.0167(6) 0.0094(7)
Br9 0.0316(7) 0.0318(7) 0.0984(12) 0.000 0.0036(8) 0.000
N2 0.036(4) 0.021(4) 0.024(4) 0.005(3) -0.002(3) 0.002(3)
N4 0.033(4) 0.030(4) 0.025(4) 0.003(3) 0.002(3) -0.002(3)
N6 0.033(4) 0.032(4) 0.028(4) -0.002(3) -0.002(3) -0.001(3)
N1 0.031(4) 0.029(4) 0.031(4) -0.008(3) 0.004(3) -0.001(3)
N3 0.028(4) 0.031(4) 0.032(4) 0.002(3) 0.004(3) 0.002(3)
C1 0.028(5) 0.027(4) 0.030(5) 0.002(4) -0.002(4) -0.005(4)
C6 0.030(5) 0.026(4) 0.028(4) -0.001(4) -0.002(4) 0.000(4)
C26 0.030(5) 0.032(5) 0.029(5) 0.000(4) 0.003(4) -0.004(4)
N5 0.030(4) 0.037(4) 0.030(4) 0.000(3) 0.003(3) 0.003(3)
C16 0.031(5) 0.028(4) 0.027(4) 0.000(4) 0.002(4) -0.003(4)
C21 0.022(4) 0.034(5) 0.035(5) -0.002(4) -0.004(4) 0.003(4)
C29 0.047(6) 0.058(7) 0.037(5) -0.005(5) -0.013(5) -0.010(5)
C11 0.026(5) 0.031(5) 0.031(5) 0.003(4) 0.002(4) -0.001(4)
C30 0.039(5) 0.050(6) 0.028(5) -0.008(4) 0.000(4) -0.001(4)
C4 0.048(6) 0.052(6) 0.027(5) -0.003(4) -0.009(4) -0.006(5)
C8 0.054(7) 0.047(6) 0.044(6) 0.009(5) 0.007(5) -0.008(5)
C5 0.039(5) 0.041(5) 0.036(5) -0.008(4) 0.000(4) 0.005(4)
C28 0.031(5) 0.062(7) 0.050(6) -0.004(5) -0.014(5) -0.007(5)
C13 0.061(7) 0.044(6) 0.041(6) -0.009(5) 0.011(5) 0.005(5)
C27 0.024(4) 0.041(5) 0.043(5) -0.007(4) -0.004(4) 0.004(4)
C14 0.049(6) 0.052(7) 0.040(6) -0.002(5) 0.017(5) 0.012(5)
C15 0.039(5) 0.042(6) 0.038(5) 0.005(4) 0.011(4) 0.004(4)
C9 0.074(8) 0.042(6) 0.032(5) 0.013(4) -0.006(5) 0.006(5)
C10 0.044(6) 0.032(5) 0.035(5) 0.005(4) -0.007(4) -0.003(4)
C3 0.038(5) 0.053(6) 0.038(5) -0.001(5) -0.009(4) 0.003(5)
C18 0.054(7) 0.038(6) 0.041(6) 0.005(4) 0.010(5) -0.014(5)
C12 0.045(6) 0.032(5) 0.047(6) -0.006(4) 0.003(5) 0.000(4)
C7 0.039(5) 0.044(6) 0.041(5) 0.000(4) 0.006(4) -0.008(5)
C17 0.038(5) 0.047(6) 0.043(6) 0.005(5) 0.001(5) -0.011(5)
C23 0.065(7) 0.038(6) 0.048(6) -0.016(5) 0.001(5) 0.012(5)
C24 0.043(6) 0.059(7) 0.032(5) -0.015(5) 0.005(4) 0.004(5)
C25 0.038(5) 0.051(6) 0.041(6) -0.001(5) 0.011(4) -0.002(5)
C2 0.030(5) 0.046(6) 0.044(6) -0.001(5) -0.002(4) 0.006(4)
C22 0.052(6) 0.032(5) 0.044(6) -0.008(4) -0.002(5) 0.003(4)
C20 0.049(6) 0.043(6) 0.026(5) 0.010(4) -0.009(4) -0.002(4)
C19 0.057(7) 0.045(6) 0.031(5) 0.013(4) 0.000(5) -0.001(5)

loop_
_atom_type_symbol
_atom_type_description
_atom_type_scat_dispersion_real
_atom_type_scat_dispersion_imag
_atom_type_scat_source
C C 0.0033 0.0016 'International Tables Vol C Tables 4.2.6.8 and 6.1.1.4'
H H 0.0000 0.0000 'International Tables Vol C Tables 4.2.6.8 and 6.1.1.4'
N N 0.0061 0.0033 'International Tables Vol C Tables 4.2.6.8 and 6.1.1.4'
Ni Ni 0.3393 1.1124 'International Tables Vol C Tables 4.2.6.8 and 6.1.1.4'
Br Br -0.2901 2.4595 'International Tables Vol C Tables 4.2.6.8 and 6.1.1.4'
Ag Ag -0.8971 1.1015 'International Tables Vol C Tables 4.2.6.8 and 6.1.1.4'

loop_
_geom_angle_atom_site_label_1
_geom_angle_atom_site_label_2
_geom_angle_atom_site_label_3
_geom_angle
_geom_angle_site_symmetry_1
_geom_angle_site_symmetry_3
Br8 Ag1 Br6 119.37(6) . .
Br8 Ag1 Br2 115.77(5) . .
Br6 Ag1 Br2 109.93(5) . .
Br8 Ag1 Br4 105.01(5) . .
Br6 Ag1 Br4 100.65(5) . .
Br2 Ag1 Br4 103.41(5) . .
Br8 Ag1 Ag5 138.81(5) . .
Br6 Ag1 Ag5 56.48(4) . .
Br2 Ag1 Ag5 53.73(4) . .
Br4 Ag1 Ag5 116.12(5) . .
Br8 Ag1 Ag6 56.45(4) . 5_765
Br6 Ag1 Ag6 62.93(4) . 5_765
Br2 Ag1 Ag6 139.24(5) . 5_765
Br4 Ag1 Ag6 117.32(5) . 5_765
Ag5 Ag1 Ag6 103.20(5) . 5_765
Br8 Ag1 Ag4 126.41(5) . 6
Br6 Ag1 Ag4 112.69(5) . 6
Br2 Ag1 Ag4 51.87(4) . 6
Br4 Ag1 Ag4 51.63(4) . 6
Ag5 Ag1 Ag4 81.27(4) . 6
Ag6 Ag1 Ag4 168.32(5) 5_765 6
Br7 Ag2 Br3 141.53(6) . .
Br7 Ag2 Br5 103.99(5) . .
Br3 Ag2 Br5 95.11(5) . .
Br7 Ag2 Br3 98.05(5) . 5_755
Br3 Ag2 Br3 99.83(4) . 5_755
Br5 Ag2 Br3 121.57(6) . 5_755
Br3 Ag3 Br3 112.46(7) 2_755 .
Br3 Ag3 Br5 130.26(3) 2_755 .
Br3 Ag3 Br5 93.99(3) . .
Br3 Ag3 Br5 93.99(3) 2_755 2_755
Br3 Ag3 Br5 130.26(3) . 2_755
Br5 Ag3 Br5 99.83(6) . 2_755
Br1 Ag4 Br4 116.16(6) . 6_655
Br1 Ag4 Br2 117.79(6) . 6_655
Br4 Ag4 Br2 106.01(6) 6_655 6_655
Br1 Ag4 Br6 109.81(6) . .
Br4 Ag4 Br6 105.55(6) 6_655 .
Br2 Ag4 Br6 99.66(5) 6_655 .
Br1 Ag4 Ag5 53.21(4) . .
Br4 Ag4 Ag5 134.88(6) 6_655 .
Br2 Ag4 Ag5 117.39(5) 6_655 .
Br6 Ag4 Ag5 57.14(4) . .
Br1 Ag4 Ag7 52.61(5) . 6_655
Br4 Ag4 Ag7 137.01(6) 6_655 6_655
Br2 Ag4 Ag7 65.26(5) 6_655 6_655
Br6 Ag4 Ag7 117.33(5) . 6_655
Ag5 Ag4 Ag7 76.32(5) . 6_655
Br1 Ag4 Ag1 136.40(6) . 6_655
Br4 Ag4 Ag1 53.53(4) 6_655 6_655
Br2 Ag4 Ag1 52.57(4) 6_655 6_655
Br6 Ag4 Ag1 113.72(5) . 6_655
Ag5 Ag4 Ag1 167.13(6) . 6_655
Ag7 Ag4 Ag1 103.02(6) 6_655 6_655
Br7 Ag5 Br1 126.71(6) . .
Br7 Ag5 Br2 106.86(6) . .
Br1 Ag5 Br2 100.88(6) . .
Br7 Ag5 Br6 108.10(5) . .
Br1 Ag5 Br6 107.27(6) . .
Br2 Ag5 Br6 104.99(5) . .
Br7 Ag5 Ag4 133.98(6) . .
Br1 Ag5 Ag4 53.56(5) . .
Br2 Ag5 Ag4 118.46(5) . .
Br6 Ag5 Ag4 54.23(4) . .
Br7 Ag5 Ag1 123.96(5) . .
Br1 Ag5 Ag1 109.18(5) . .
Br2 Ag5 Ag1 53.42(4) . .
Br6 Ag5 Ag1 51.82(4) . .
Ag4 Ag5 Ag1 81.12(4) . .
Br4 Ag6 Br8 147.40(7) 2_665 .
Br4 Ag6 Br8 112.71(5) 2_665 5_765
Br8 Ag6 Br8 96.63(5) . 5_765
Br4 Ag6 Ag1 112.40(6) 2_665 5_765
Br8 Ag6 Ag1 97.10(5) . 5_765
Br8 Ag6 Ag1 49.86(4) 5_765 5_765
Br5 Ag7 Br1 126.36(8) 6 6
Br5 Ag7 Br7 123.80(7) 6 .
Br1 Ag7 Br7 103.26(6) 6 .
Br5 Ag7 Ag4 124.56(7) 6 6
Br1 Ag7 Ag4 52.74(5) 6 6
Br7 Ag7 Ag4 105.07(6) . 6
N2 Ni1 N2 96.0(4) 3_854 .
N2 Ni1 N1 78.6(3) 3_854 .
N2 Ni1 N1 95.6(3) . .
N2 Ni1 N1 95.6(3) 3_854 3_854
N2 Ni1 N1 78.6(3) . 3_854
N1 Ni1 N1 171.4(4) . 3_854
N2 Ni1 N3 93.5(3) 3_854 3_854
N2 Ni1 N3 167.8(3) . 3_854
N1 Ni1 N3 93.8(3) . 3_854
N1 Ni1 N3 92.9(3) 3_854 3_854
N2 Ni1 N3 167.8(3) 3_854 .
N2 Ni1 N3 93.5(3) . .
N1 Ni1 N3 92.9(3) . .
N1 Ni1 N3 93.8(3) 3_854 .
N3 Ni1 N3 78.2(4) 3_854 .
Ag6 Br8 Ag1 91.68(5) . .
Ag6 Br8 Ag6 83.37(5) . 5_765
Ag1 Br8 Ag6 73.69(5) . 5_765
Ag5 Br7 Ag2 93.42(5) . .
Ag5 Br7 Ag7 85.39(6) . .
Ag2 Br7 Ag7 106.93(6) . .
Ag1 Br6 Ag4 99.94(5) . .
Ag1 Br6 Ag5 71.70(4) . .
Ag4 Br6 Ag5 68.64(4) . .
Ag7 Br5 Ag3 87.89(6) 6_655 .
Ag7 Br5 Ag2 93.23(6) 6_655 .
Ag3 Br5 Ag2 78.50(3) . .
N5 Ni2 N5 78.4(4) . 3_754
N5 Ni2 N4 167.6(3) . 3_754
N5 Ni2 N4 92.7(3) 3_754 3_754
N5 Ni2 N4 92.7(3) . .
N5 Ni2 N4 167.6(3) 3_754 .
N4 Ni2 N4 97.3(4) 3_754 .
N5 Ni2 N6 93.2(3) . 3_754
N5 Ni2 N6 93.3(3) 3_754 3_754
N4 Ni2 N6 96.0(3) 3_754 3_754
N4 Ni2 N6 78.4(3) . 3_754
N5 Ni2 N6 93.3(3) . .
N5 Ni2 N6 93.2(3) 3_754 .
N4 Ni2 N6 78.4(3) 3_754 .
N4 Ni2 N6 96.0(3) . .
N6 Ni2 N6 171.6(4) 3_754 .
Ag6 Br4 Ag4 83.87(6) 2_665 6
Ag6 Br4 Ag1 111.15(5) 2_665 .
Ag4 Br4 Ag1 74.85(5) 6 .
Ag2 Br3 Ag3 81.03(5) . .
Ag2 Br3 Ag2 80.17(4) . 5_755
Ag3 Br3 Ag2 96.08(4) . 5_755
Ag4 Br2 Ag1 75.56(5) 6 .
Ag4 Br2 Ag5 103.76(5) 6 .
Ag1 Br2 Ag5 72.84(5) . .
Ag5 Br1 Ag7 96.22(6) . 6_655
Ag5 Br1 Ag4 73.23(5) . .
Ag7 Br1 Ag4 74.65(6) 6_655 .
C10 N2 C6 118.7(7) . .
C10 N2 Ni1 126.4(6) . .
C6 N2 Ni1 114.5(5) . .
C20 N4 C16 119.3(7) . .
C20 N4 Ni2 125.3(6) . .
C16 N4 Ni2 114.8(5) . .
C30 N6 C26 118.5(7) . .
C30 N6 Ni2 126.6(6) . .
C26 N6 Ni2 114.9(5) . .
C5 N1 C1 117.7(7) . .
C5 N1 Ni1 126.8(6) . .
C1 N1 Ni1 115.5(5) . .
C11 N3 C15 118.8(7) . .
C11 N3 Ni1 115.3(5) . .
C15 N3 Ni1 125.6(6) . .
N1 C1 C2 122.3(8) . .
N1 C1 C6 115.4(7) . 3_854
C2 C1 C6 122.2(8) . 3_854
N2 C6 C7 120.3(8) . .
N2 C6 C1 115.6(7) . 3_854
C7 C6 C1 124.1(8) . 3_854
N6 C26 C27 121.5(8) . .
N6 C26 C16 115.2(7) . 3_754
C27 C26 C16 123.3(8) . 3_754
C25 N5 C21 117.5(7) . .
C25 N5 Ni2 126.9(6) . .
C21 N5 Ni2 115.1(5) . .
N4 C16 C17 120.1(8) . .
N4 C16 C26 116.3(7) . 3_754
C17 C16 C26 123.5(8) . 3_754
N5 C21 C22 121.5(8) . .
N5 C21 C21 115.3(5) . 3_754
C22 C21 C21 123.2(6) . 3_754
C28 C29 C30 118.8(9) . .
C28 C29 H29 120.6 . .
C30 C29 H29 120.6 . .
N3 C11 C12 121.9(8) . .
N3 C11 C11 115.4(5) . 3_854
C12 C11 C11 122.7(5) . 3_854
N6 C30 C29 122.5(9) . .
N6 C30 H30 118.8 . .
C29 C30 H30 118.8 . .
C3 C4 C5 117.8(8) . .
C3 C4 H4 121.1 . .
C5 C4 H4 121.1 . .
C9 C8 C7 119.3(9) . .
C9 C8 H8 120.4 . .
C7 C8 H8 120.4 . .
N1 C5 C4 123.4(8) . .
N1 C5 H5 118.3 . .
C4 C5 H5 118.3 . .
C29 C28 C27 119.4(9) . .
C29 C28 H28 120.3 . .
C27 C28 H28 120.3 . .
C12 C13 C14 119.1(9) . .
C12 C13 H13 120.5 . .
C14 C13 H13 120.5 . .
C28 C27 C26 119.3(8) . .
C28 C27 H27 120.4 . .
C26 C27 H27 120.4 . .
C15 C14 C13 118.8(9) . .
C15 C14 H14 120.6 . .
C13 C14 H14 120.6 . .
N3 C15 C14 122.4(8) . .
N3 C15 H15 118.8 . .
C14 C15 H15 118.8 . .
C8 C9 C10 118.1(9) . .
C8 C9 H9 120.9 . .
C10 C9 H9 120.9 . .
N2 C10 C9 123.6(9) . .
N2 C10 H10 118.2 . .
C9 C10 H10 118.2 . .
C4 C3 C2 120.6(9) . .
C4 C3 H3 119.7 . .
C2 C3 H3 119.7 . .
C19 C18 C17 119.7(9) . .
C19 C18 H18 120.2 . .
C17 C18 H18 120.2 . .
C13 C12 C11 119.0(9) . .
C13 C12 H12 120.5 . .
C11 C12 H12 120.5 . .
C6 C7 C8 120.0(9) . .
C6 C7 H7 120.0 . .
C8 C7 H7 120.0 . .
C18 C17 C16 119.7(9) . .
C18 C17 H17 120.1 . .
C16 C17 H17 120.1 . .
C24 C23 C22 120.1(9) . .
C24 C23 H23 120.0 . .
C22 C23 H23 120.0 . .
C25 C24 C23 118.3(9) . .
C25 C24 H24 120.8 . .
C23 C24 H24 120.8 . .
N5 C25 C24 123.9(9) . .
N5 C25 H25 118.1 . .
C24 C25 H25 118.1 . .
C3 C2 C1 118.3(8) . .
C3 C2 H2 120.9 . .
C1 C2 H2 120.9 . .
C23 C22 C21 118.7(9) . .
C23 C22 H22 120.6 . .
C21 C22 H22 120.6 . .
N4 C20 C19 123.1(9) . .
N4 C20 H20 118.5 . .
C19 C20 H20 118.5 . .
C20 C19 C18 118.1(8) . .
C20 C19 H19 121.0 . .
C18 C19 H19 121.0 . .

loop_
_geom_bond_atom_site_label_1
_geom_bond_atom_site_label_2
_geom_bond_distance
_geom_bond_site_symmetry_2
Ag1 Br8 2.6382(15) .
Ag1 Br6 2.6889(16) .
Ag1 Br2 2.7295(17) .
Ag1 Br4 2.7733(16) .
Ag1 Ag5 3.2476(17) .
Ag1 Ag6 3.3121(19) 5_765
Ag1 Ag4 3.3288(18) 6
Ag2 Br7 2.6374(15) .
Ag2 Br3 2.6804(14) .
Ag2 Br5 2.7790(16) .
Ag2 Br3 2.7877(16) 5_755
Ag3 Br3 2.7316(14) 2_755
Ag3 Br3 2.7316(14) .
Ag3 Br5 2.7778(14) .
Ag3 Br5 2.7778(14) 2_755
Ag4 Br1 2.656(2) .
Ag4 Br4 2.7036(17) 6_655
Ag4 Br2 2.7038(19) 6_655
Ag4 Br6 2.7545(17) .
Ag4 Ag5 3.1618(18) .
Ag4 Ag7 3.219(2) 6_655
Ag4 Ag1 3.3288(18) 6_655
Ag5 Br7 2.6133(16) .
Ag5 Br1 2.6445(17) .
Ag5 Br2 2.7404(17) .
Ag5 Br6 2.8518(17) .
Ag6 Br4 2.5875(17) 2_665
Ag6 Br8 2.6077(15) .
Ag6 Br8 2.8761(17) 5_765
Ag6 Ag1 3.3120(19) 5_765
Ag7 Br5 2.5459(16) 6
Ag7 Br1 2.652(2) 6
Ag7 Br7 2.6628(19) .
Ag7 Ag4 3.219(2) 6
Ni1 N2 2.086(6) 3_854
Ni1 N2 2.086(7) .
Ni1 N1 2.086(7) .
Ni1 N1 2.087(7) 3_854
Ni1 N3 2.090(7) 3_854
Ni1 N3 2.090(7) .
Br8 Ag6 2.8761(17) 5_765
Br5 Ag7 2.5458(16) 6_655
Ni2 N5 2.076(7) .
Ni2 N5 2.076(7) 3_754
Ni2 N4 2.084(7) 3_754
Ni2 N4 2.084(7) .
Ni2 N6 2.098(7) 3_754
Ni2 N6 2.098(7) .
Br4 Ag6 2.5874(17) 2_665
Br4 Ag4 2.7037(17) 6
Br3 Ag2 2.7877(16) 5_755
Br2 Ag4 2.7038(19) 6
Br1 Ag7 2.652(2) 6_655
N2 C10 1.327(10) .
N2 C6 1.363(10) .
N4 C20 1.332(10) .
N4 C16 1.349(10) .
N6 C30 1.349(11) .
N6 C26 1.356(10) .
N1 C5 1.340(11) .
N1 C1 1.341(10) .
N3 C11 1.343(10) .
N3 C15 1.344(11) .
C1 C2 1.392(12) .
C1 C6 1.478(11) 3_854
C6 C7 1.378(12) .
C6 C1 1.478(11) 3_854
C26 C27 1.396(12) .
C26 C16 1.468(11) 3_754
N5 C25 1.352(11) .
N5 C21 1.354(10) .
C16 C17 1.387(12) .
C16 C26 1.468(11) 3_754
C21 C22 1.388(12) .
C21 C21 1.460(17) 3_754
C29 C28 1.380(14) .
C29 C30 1.391(13) .
C29 H29 0.9300 .
C11 C12 1.392(12) .
C11 C11 1.481(16) 3_854
C30 H30 0.9300 .
C4 C3 1.367(13) .
C4 C5 1.384(13) .
C4 H4 0.9300 .
C8 C9 1.368(15) .
C8 C7 1.386(13) .
C8 H8 0.9300 .
C5 H5 0.9300 .
C28 C27 1.382(13) .
C28 H28 0.9300 .
C13 C12 1.384(13) .
C13 C14 1.387(14) .
C13 H13 0.9300 .
C27 H27 0.9300 .
C14 C15 1.383(13) .
C14 H14 0.9300 .
C15 H15 0.9300 .
C9 C10 1.377(13) .
C9 H9 0.9300 .
C10 H10 0.9300 .
C3 C2 1.368(13) .
C3 H3 0.9300 .
C18 C19 1.373(14) .
C18 C17 1.373(13) .
C18 H18 0.9300 .
C12 H12 0.9300 .
C7 H7 0.9300 .
C17 H17 0.9300 .
C23 C24 1.366(14) .
C23 C22 1.383(14) .
C23 H23 0.9300 .
C24 C25 1.358(13) .
C24 H24 0.9300 .
C25 H25 0.9300 .
C2 H2 0.9300 .
C22 H22 0.9300 .
C20 C19 1.371(13) .
C20 H20 0.9300 .
C19 H19 0.9300 .
